data_7013603
loop_
_publ_author_name
'Luke E. Turner'
'Matthew G. Thorn'
'R. D. Swartz II'
'Robert W. Chesnut'
'Phillip E. Fanwick'
'Ian P. Rothwell'

_publ_section_title
;
 Synthesis, stereochemistry, bonding and fluxionality of
 2-(inden-3-yl)phenols and their cyclopentadienyl titanium derivatives
;
_journal_issue 24
_journal_name_full 'Dalton Trans.'
_journal_page_first 4580
_journal_page_last 4589
_journal_paper_doi 10.1039/b310415j
_journal_year 2003
_chemical_formula_sum 'C26 H34 O'
_chemical_formula_weight 362.56
_chemical_name_systematic ' ?'
_space_group_IT_number 15
_symmetry_cell_setting monoclinic
_symmetry_space_group_name_Hall '-C 2yc'
_symmetry_space_group_name_H-M 'C 1 2/c 1'
_atom_type_scat_source 'International Tables for Crystallography (Vol C)'
_audit_creation_date 26-09-03
_audit_creation_method from_MolEN_and_SHELXL
_audit_update_record
;
?
;
_cell_angle_alpha 90.00
_cell_angle_beta 112.707(2)
_cell_angle_gamma 90.00
_cell_formula_units_Z 8
_cell_length_a 41.2752(17)
_cell_length_b 6.1782(3)
_cell_length_c 18.8466(10)
_cell_measurement_reflns_used 9394
_cell_measurement_temperature 150
_cell_measurement_theta_max 22
_cell_measurement_theta_min 5
_cell_volume 4433.5(4)
_computing_cell_refinement DENZO/SCALEPACK_(Otwinowski,_1996)
_computing_data_collection Collect_(Nonius,_1998)
_computing_data_reduction DENZO/SCALEPACK_(Otwinowski,_1996)
_computing_molecular_graphics
;
ORTEP (Johnson, 1976)
PLATON (Spek, 1997)
;
_computing_publication_material CIF_VAX_MolEN_(Fair,_1990)
_computing_structure_refinement SHELX97_(Sheldrick,_1997)
_computing_structure_solution Direct_methods_(SIR97,_Altomare_et_al.,_1997)
_diffrn_ambient_temperature 150
_diffrn_measured_fraction_theta_full 0.9948
_diffrn_measured_fraction_theta_max 0.9948
_diffrn_measurement_device_type Nonius_KappaCCD
_diffrn_measurement_method \w
_diffrn_radiation_type MO-K\a
_diffrn_radiation_wavelength 0.71073
_diffrn_reflns_av_R_equivalents 0.041
_diffrn_reflns_limit_h_max 44
_diffrn_reflns_limit_h_min -43
_diffrn_reflns_limit_k_max 6
_diffrn_reflns_limit_k_min -6
_diffrn_reflns_limit_l_max 19
_diffrn_reflns_limit_l_min -20
_diffrn_reflns_number 9394
_diffrn_reflns_theta_full 22.5
_diffrn_reflns_theta_max 22.42
_diffrn_reflns_theta_min 5.00
_exptl_absorpt_coefficient_mu 0.059
_exptl_absorpt_correction_T_max 0.9867
_exptl_absorpt_correction_T_min 0.9728
_exptl_absorpt_correction_type multi-scan_(Otwinowski_&_Minor,_1
_exptl_crystal_colour colorless
_exptl_crystal_density_diffrn 1.09
_exptl_crystal_description chunk
_exptl_crystal_F_000 1584
_exptl_crystal_size_max 0.30
_exptl_crystal_size_mid 0.28
_exptl_crystal_size_min 0.22
_refine_diff_density_max 0.15
_refine_diff_density_min -0.15
_refine_ls_extinction_method none
_refine_ls_goodness_of_fit_ref 1.084
_refine_ls_hydrogen_treatment H_atoms_riding
_refine_ls_matrix_type full
_refine_ls_number_parameters 295
_refine_ls_number_reflns 2828
_refine_ls_number_restraints 15
_refine_ls_R_factor_all 0.061
_refine_ls_R_factor_gt 0.048
_refine_ls_shift/su_max 0.002
_refine_ls_structure_factor_coef Fsqd
_refine_ls_weighting_details '1/[\s^2^(Fo^2^)+(0.0460P)^2^+2.5615P] where P=(Fo^2^+2Fc^2^)/3  '
_refine_ls_weighting_scheme calc
_refine_ls_wR_factor_gt 0.118
_refine_ls_wR_factor_ref 0.000
_reflns_number_gt 2479
_reflns_number_total 2830
_reflns_threshold_expression >2.0\s(I)
_cod_data_source_file b310415j.txt
_cod_data_source_block LTTM1P
_cod_depositor_comments
;
The following automatic conversions were performed:
'_refine_ls_weighting_scheme' value 'calc ' changed to 'calc' according to
'/home/saulius/struct/CIF-dictionaries/cif_core.dic' dictionary named
'cif_core.dic' version 2.4.1 from 2010-06-29.

Automatic conversion script
Id: cif_fix_enum 1527 2010-12-29 10:47:43Z saulius 
;
_cod_original_cell_volume 4433.5(7)
_cod_original_formula_sum 'C26 H34 O1'
_cod_database_code 7013603

loop_
_symmetry_equiv_pos_as_xyz
'x, y, z'
'-x, y, -z+1/2'
'-x, -y, -z'
'x, -y, z+1/2'
'x+1/2, y+1/2, z'
'-x+1/2, y+1/2, -z+1/2'
'-x+1/2, -y+1/2, -z'
'x+1/2, -y+1/2, z+1/2'

loop_
_atom_site_label
_atom_site_type_symbol
_atom_site_fract_x
_atom_site_fract_y
_atom_site_fract_z
_atom_site_U_iso_or_equiv
_atom_site_adp_type
_atom_site_occupancy
_atom_site_symmetry_multiplicity
_atom_site_calc_flag
_atom_site_refinement_flags
_atom_site_disorder_assembly
_atom_site_disorder_group
O(11) O 0.15510(8) 0.0006(5) 0.17476(17) 0.0460(8) Uani 0.50 1 d P . .
O(12) O 0.12449(8) 0.2963(5) -0.06924(16) 0.0398(7) Uani 0.50 1 d P . .
C(1) C 0.17723(6) 0.1166(4) 0.05948(11) 0.0369(6) Uani 1 1 d . . .
C(2) C 0.18789(6) -0.0428(4) 0.02431(12) 0.0403(6) Uani 1 1 d . . .
C(3) C 0.22670(6) -0.0280(4) 0.04430(13) 0.0431(6) Uani 1 1 d . . .
C(4) C 0.23757(6) 0.1663(4) 0.09530(12) 0.0384(6) Uani 1 1 d . . .
C(5) C 0.27061(6) 0.2600(4) 0.12965(13) 0.0449(6) Uani 1 1 d . . .
C(6) C 0.27296(7) 0.4452(4) 0.17386(13) 0.0494(7) Uani 1 1 d . . .
C(7) C 0.24412(6) 0.5269(4) 0.18487(13) 0.0467(6) Uani 1 1 d . . .
C(8) C 0.21100(6) 0.4344(4) 0.15171(12) 0.0411(6) Uani 1 1 d . . .
C(9) C 0.20803(6) 0.2513(3) 0.10522(11) 0.0355(5) Uani 1 1 d . . .
C(11) C 0.14075(6) 0.1515(4) 0.05379(12) 0.0392(6) Uani 1 1 d . . .
C(12) C 0.13112(6) 0.0852(4) 0.11380(12) 0.0414(6) Uani 1 1 d . . .
C(13) C 0.09754(6) 0.1210(4) 0.11216(12) 0.0429(6) Uani 1 1 d . . .
C(14) C 0.07410(6) 0.2299(4) 0.04851(13) 0.0438(6) Uani 1 1 d . . .
C(15) C 0.08208(6) 0.2988(4) -0.01353(12) 0.0420(6) Uani 1 1 d . A .
C(16) C 0.11581(6) 0.2537(4) -0.00982(12) 0.0405(6) Uani 1 1 d . . .
C(21) C 0.16561(8) -0.2152(4) -0.02660(15) 0.0588(7) Uani 1 1 d . . .
C(51) C 0.30205(7) 0.1642(5) 0.11969(15) 0.0609(8) Uani 1 1 d . . .
C(81) C 0.18080(7) 0.5270(4) 0.16760(14) 0.0539(7) Uani 1 1 d . . .
C(131) C 0.08726(6) 0.0390(4) 0.17779(14) 0.0510(7) Uani 1 1 d . . .
C(132) C 0.05015(7) 0.1063(5) 0.16671(16) 0.0701(9) Uani 1 1 d . . .
C(133) C 0.11198(8) 0.1369(6) 0.25482(14) 0.0688(9) Uani 1 1 d . . .
C(134) C 0.08988(9) -0.2075(5) 0.18084(18) 0.0743(9) Uani 1 1 d . . .
C(151) C 0.05458(6) 0.4174(4) -0.08181(13) 0.0526(7) Uani 1 1 d D . .
C(152) C 0.04777(18) 0.6579(10) -0.0509(4) 0.068(2) Uani 0.449(5) 1 d PD A 1
C(153) C 0.02026(17) 0.3139(15) -0.1118(4) 0.073(2) Uani 0.449(5) 1 d PD A 1
C(154) C 0.06707(18) 0.4840(14) -0.1456(4) 0.072(2) Uani 0.449(5) 1 d PD A 1
C(155) C 0.02009(14) 0.4369(12) -0.0723(4) 0.0661(18) Uani 0.551(5) 1 d PD A 2
C(156) C 0.04587(13) 0.2571(9) -0.1549(2) 0.0652(18) Uani 0.551(5) 1 d PD A 2
C(157) C 0.06820(14) 0.6214(9) -0.0947(3) 0.0680(19) Uani 0.551(5) 1 d PD A 2
H(6) H 0.2945 0.5152 0.1964 0.059 Uiso 1 1 calc R . .
H(7) H 0.2470 0.6487 0.2157 0.056 Uiso 1 1 calc R . .
H(11) H 0.1727 -0.0248 0.1662 0.069 Uiso 0.50 1 calc PR . .
H(12) H 0.1447 0.2568 -0.0594 0.060 Uiso 0.50 1 calc PR . .
H(14) H 0.0517 0.2586 0.0471 0.053 Uiso 1 1 calc R . .
H(3A) H 0.2386 -0.1570 0.0711 0.052 Uiso 1 1 calc R . .
H(3B) H 0.2317 -0.0086 -0.0015 0.052 Uiso 1 1 calc R . .
H(13A) H 0.0486 0.2613 0.1660 0.105 Uiso 1 1 calc R . .
H(13B) H 0.0446 0.0506 0.2083 0.105 Uiso 1 1 calc R . .
H(13C) H 0.0338 0.0493 0.1189 0.105 Uiso 1 1 calc R . .
H(13D) H 0.1357 0.0930 0.2652 0.103 Uiso 1 1 calc R . .
H(13E) H 0.1052 0.0869 0.2954 0.103 Uiso 1 1 calc R . .
H(13F) H 0.1104 0.2920 0.2519 0.103 Uiso 1 1 calc R . .
H(13G) H 0.0745 -0.2668 0.1324 0.111 Uiso 1 1 calc R . .
H(13H) H 0.0832 -0.2607 0.2210 0.111 Uiso 1 1 calc R . .
H(13I) H 0.1136 -0.2502 0.1910 0.111 Uiso 1 1 calc R . .
H(15A) H 0.0311 0.7373 -0.0929 0.102 Uiso 0.449(5) 1 calc PR A 1
H(15B) H 0.0695 0.7364 -0.0306 0.102 Uiso 0.449(5) 1 calc PR A 1
H(15C) H 0.0388 0.6390 -0.0113 0.102 Uiso 0.449(5) 1 calc PR A 1
H(15D) H 0.0041 0.4016 -0.1521 0.110 Uiso 0.449(5) 1 calc PR A 1
H(15E) H 0.0118 0.2981 -0.0712 0.110 Uiso 0.449(5) 1 calc PR A 1
H(15F) H 0.0222 0.1739 -0.1320 0.110 Uiso 0.449(5) 1 calc PR A 1
H(15G) H 0.0724 0.3568 -0.1683 0.107 Uiso 0.449(5) 1 calc PR A 1
H(15H) H 0.0877 0.5722 -0.1241 0.107 Uiso 0.449(5) 1 calc PR A 1
H(15I) H 0.0489 0.5647 -0.1843 0.107 Uiso 0.449(5) 1 calc PR A 1
H(15J) H 0.0033 0.5086 -0.1164 0.099 Uiso 0.551(5) 1 calc PR A 2
H(15K) H 0.0234 0.5194 -0.0269 0.099 Uiso 0.551(5) 1 calc PR A 2
H(15L) H 0.0116 0.2951 -0.0676 0.099 Uiso 0.551(5) 1 calc PR A 2
H(15M) H 0.0367 0.1231 -0.1447 0.098 Uiso 0.551(5) 1 calc PR A 2
H(15N) H 0.0670 0.2294 -0.1634 0.098 Uiso 0.551(5) 1 calc PR A 2
H(15O) H 0.0288 0.3237 -0.1998 0.098 Uiso 0.551(5) 1 calc PR A 2
H(15P) H 0.0508 0.6931 -0.1378 0.102 Uiso 0.551(5) 1 calc PR A 2
H(15Q) H 0.0889 0.5968 -0.1053 0.102 Uiso 0.551(5) 1 calc PR A 2
H(15R) H 0.0741 0.7103 -0.0497 0.102 Uiso 0.551(5) 1 calc PR A 2
H(21A) H 0.1418 -0.1981 -0.0310 0.088 Uiso 1 1 calc R . .
H(21B) H 0.1742 -0.3546 -0.0050 0.088 Uiso 1 1 calc R . .
H(21C) H 0.1665 -0.2041 -0.0766 0.088 Uiso 1 1 calc R . .
H(51A) H 0.3222 0.2546 0.1448 0.091 Uiso 1 1 calc R . .
H(51B) H 0.2976 0.1547 0.0659 0.091 Uiso 1 1 calc R . .
H(51C) H 0.3065 0.0221 0.1420 0.091 Uiso 1 1 calc R . .
H(81A) H 0.1886 0.6524 0.1998 0.081 Uiso 1 1 calc R . .
H(81B) H 0.1723 0.4205 0.1932 0.081 Uiso 1 1 calc R . .
H(81C) H 0.1623 0.5671 0.1200 0.081 Uiso 1 1 calc R . .

loop_
_atom_site_aniso_label
_atom_site_aniso_U_11
_atom_site_aniso_U_22
_atom_site_aniso_U_33
_atom_site_aniso_U_12
_atom_site_aniso_U_13
_atom_site_aniso_U_23
O(11) 0.047(2) 0.060(2) 0.0376(18) 0.0158(17) 0.0226(16) 0.0128(15)
O(12) 0.0359(18) 0.0537(19) 0.0330(16) 0.0049(15) 0.0167(14) 0.0105(14)
C(1) 0.0400(13) 0.0459(13) 0.0273(11) 0.0038(10) 0.0159(10) 0.0036(10)
C(2) 0.0507(15) 0.0428(13) 0.0311(12) 0.0029(11) 0.0198(11) 0.0010(10)
C(3) 0.0528(16) 0.0467(14) 0.0371(13) 0.0135(11) 0.0255(11) 0.0081(11)
C(4) 0.0423(14) 0.0452(13) 0.0311(12) 0.0064(11) 0.0178(10) 0.0093(10)
C(5) 0.0387(15) 0.0615(16) 0.0372(13) 0.0062(12) 0.0174(11) 0.0176(12)
C(6) 0.0461(15) 0.0575(16) 0.0402(14) -0.0084(12) 0.0119(11) 0.0080(12)
C(7) 0.0525(16) 0.0469(14) 0.0379(13) -0.0030(12) 0.0145(12) 0.0012(11)
C(8) 0.0456(15) 0.0449(14) 0.0327(12) 0.0038(11) 0.0148(11) 0.0018(11)
C(9) 0.0382(13) 0.0418(13) 0.0279(11) 0.0048(10) 0.0143(10) 0.0062(10)
C(11) 0.0384(13) 0.0473(14) 0.0327(12) -0.0004(10) 0.0147(11) -0.0060(10)
C(12) 0.0408(14) 0.0532(14) 0.0314(13) 0.0038(11) 0.0154(11) -0.0003(11)
C(13) 0.0445(15) 0.0528(15) 0.0352(13) 0.0007(11) 0.0195(11) 0.0006(11)
C(14) 0.0367(14) 0.0583(15) 0.0389(13) 0.0008(11) 0.0173(11) -0.0015(11)
C(15) 0.0397(14) 0.0557(15) 0.0302(12) 0.0011(11) 0.0131(10) 0.0002(10)
C(16) 0.0412(14) 0.0517(14) 0.0299(12) -0.0016(11) 0.0153(11) -0.0023(10)
C(21) 0.076(2) 0.0528(16) 0.0490(15) -0.0014(14) 0.0263(14) -0.0098(12)
C(51) 0.0446(16) 0.089(2) 0.0541(16) 0.0092(14) 0.0245(13) 0.0152(14)
C(81) 0.0574(17) 0.0557(16) 0.0487(15) 0.0065(13) 0.0207(13) -0.0142(12)
C(131) 0.0490(16) 0.0681(18) 0.0449(14) 0.0037(13) 0.0282(12) 0.0086(12)
C(132) 0.0627(19) 0.098(2) 0.0644(18) 0.0032(16) 0.0409(15) 0.0158(16)
C(133) 0.072(2) 0.102(2) 0.0403(15) 0.0051(17) 0.0305(14) 0.0043(15)
C(134) 0.102(3) 0.069(2) 0.075(2) 0.0045(17) 0.0595(19) 0.0177(16)
C(151) 0.0403(15) 0.0783(19) 0.0372(13) 0.0066(13) 0.0126(11) 0.0111(13)
C(152) 0.074(5) 0.068(4) 0.057(4) 0.020(4) 0.019(3) 0.014(3)
C(153) 0.052(4) 0.095(6) 0.055(5) -0.008(4) 0.002(4) 0.012(4)
C(154) 0.074(5) 0.096(6) 0.041(4) 0.013(4) 0.020(3) 0.022(4)
C(155) 0.048(3) 0.090(5) 0.056(4) 0.027(3) 0.016(3) 0.019(3)
C(156) 0.051(3) 0.095(4) 0.037(3) 0.015(3) 0.004(2) -0.005(2)
C(157) 0.065(4) 0.069(4) 0.068(4) 0.016(3) 0.024(3) 0.028(3)

loop_
_geom_angle_atom_site_label_1
_geom_angle_atom_site_label_2
_geom_angle_atom_site_label_3
_geom_angle
_geom_angle_site_symmetry_1
_geom_angle_site_symmetry_3
_geom_angle_publ_flag
C(2) C(1) C(11) 125.7(2) . . ?
C(2) C(1) C(9) 109.0(2) . . ?
C(11) C(1) C(9) 125.33(18) . . ?
C(1) C(2) C(21) 126.9(2) . . ?
C(1) C(2) C(3) 110.5(2) . . ?
C(21) C(2) C(3) 122.6(2) . . ?
C(4) C(3) C(2) 103.68(17) . . ?
C(5) C(4) C(9) 121.9(2) . . ?
C(5) C(4) C(3) 129.1(2) . . ?
C(9) C(4) C(3) 108.99(19) . . ?
C(4) C(5) C(6) 116.6(2) . . ?
C(4) C(5) C(51) 121.2(2) . . ?
C(6) C(5) C(51) 122.2(2) . . ?
C(7) C(6) C(5) 121.6(2) . . ?
C(6) C(7) C(8) 122.6(2) . . ?
C(7) C(8) C(9) 116.4(2) . . ?
C(7) C(8) C(81) 120.1(2) . . ?
C(9) C(8) C(81) 123.4(2) . . ?
C(4) C(9) C(8) 120.8(2) . . ?
C(4) C(9) C(1) 107.81(18) . . ?
C(8) C(9) C(1) 131.4(2) . . ?
C(16) C(11) C(12) 118.8(2) . . ?
C(16) C(11) C(1) 121.33(19) . . ?
C(12) C(11) C(1) 119.80(19) . . ?
O(11) C(12) C(13) 119.7(2) . . ?
O(11) C(12) C(11) 118.4(2) . . ?
C(13) C(12) C(11) 121.8(2) . . ?
C(14) C(13) C(12) 116.9(2) . . ?
C(14) C(13) C(131) 122.5(2) . . ?
C(12) C(13) C(131) 120.7(2) . . ?
C(13) C(14) C(15) 124.0(2) . . ?
C(16) C(15) C(14) 116.7(2) . . ?
C(16) C(15) C(151) 122.57(19) . . ?
C(14) C(15) C(151) 120.7(2) . . ?
O(12) C(16) C(11) 117.7(2) . . ?
O(12) C(16) C(15) 120.5(2) . . ?
C(11) C(16) C(15) 121.7(2) . . ?
C(132) C(131) C(134) 109.3(2) . . ?
C(132) C(131) C(133) 106.7(2) . . ?
C(134) C(131) C(133) 110.2(2) . . ?
C(132) C(131) C(13) 112.0(2) . . ?
C(134) C(131) C(13) 108.7(2) . . ?
C(133) C(131) C(13) 109.9(2) . . ?
C(157) C(151) C(153) 134.8(4) . . ?
C(157) C(151) C(155) 113.5(4) . . ?
C(153) C(151) C(155) 42.1(4) . . ?
C(157) C(151) C(15) 110.5(3) . . ?
C(153) C(151) C(15) 114.2(3) . . ?
C(155) C(151) C(15) 111.4(3) . . ?
C(157) C(151) C(154) 50.3(4) . . ?
C(153) C(151) C(154) 112.6(5) . . ?
C(155) C(151) C(154) 133.6(4) . . ?
C(15) C(151) C(154) 114.9(3) . . ?
C(157) C(151) C(156) 111.4(4) . . ?
C(153) C(151) C(156) 62.4(5) . . ?
C(155) C(151) C(156) 103.9(4) . . ?
C(15) C(151) C(156) 105.7(2) . . ?
C(154) C(151) C(156) 62.0(4) . . ?
C(157) C(151) C(152) 53.5(4) . . ?
C(153) C(151) C(152) 105.0(5) . . ?
C(155) C(151) C(152) 65.8(4) . . ?
C(15) C(151) C(152) 107.7(3) . . ?
C(154) C(151) C(152) 100.9(4) . . ?
C(156) C(151) C(152) 146.5(3) . . ?

loop_
_geom_bond_atom_site_label_1
_geom_bond_atom_site_label_2
_geom_bond_distance
_geom_bond_site_symmetry_2
_geom_bond_publ_flag
O(11) C(12) 1.302(4) . ?
O(12) C(16) 1.327(3) . ?
C(1) C(2) 1.352(3) . ?
C(1) C(11) 1.483(3) . ?
C(1) C(9) 1.485(3) . ?
C(2) C(21) 1.490(3) . ?
C(2) C(3) 1.500(3) . ?
C(3) C(4) 1.495(3) . ?
C(4) C(5) 1.390(3) . ?
C(4) C(9) 1.404(3) . ?
C(5) C(6) 1.397(3) . ?
C(5) C(51) 1.502(3) . ?
C(6) C(7) 1.380(3) . ?
C(7) C(8) 1.388(3) . ?
C(8) C(9) 1.407(3) . ?
C(8) C(81) 1.503(3) . ?
C(11) C(16) 1.394(3) . ?
C(11) C(12) 1.397(3) . ?
C(12) C(13) 1.392(3) . ?
C(13) C(14) 1.390(3) . ?
C(13) C(131) 1.540(3) . ?
C(14) C(15) 1.398(3) . ?
C(15) C(16) 1.395(3) . ?
C(15) C(151) 1.534(3) . ?
C(131) C(132) 1.522(4) . ?
C(131) C(134) 1.526(4) . ?
C(131) C(133) 1.540(4) . ?
C(151) C(157) 1.438(6) . ?
C(151) C(153) 1.455(7) . ?
C(151) C(155) 1.506(5) . ?
C(151) C(154) 1.536(6) . ?
C(151) C(156) 1.620(5) . ?
C(151) C(152) 1.659(7) . ?
